data_7217601
loop_
_publ_author_name
'Tang, Si-Fu'
'Li, Liang-Jun'
'Wang, Chao'
'Zhao, Xue-Bo'

_publ_section_title
;
 Investigation of the structure variation of metal diphosphonates with the
 changing of N-donor auxiliary ligands and their properties
;
_journal_issue 38
_journal_name_full CrystEngComm
_journal_page_first 9104
_journal_paper_doi 10.1039/C4CE01266F
_journal_volume 16
_journal_year 2014
_chemical_formula_sum 'C12 H18 N2 Ni O8 P2'
_chemical_formula_weight 438.93
_chemical_name_systematic
; 
 ? 
;
_space_group_IT_number 15
_symmetry_cell_setting monoclinic
_symmetry_space_group_name_Hall '-C 2yc'
_symmetry_space_group_name_H-M 'C 1 2/c 1'
_atom_sites_solution_hydrogens geom
_atom_sites_solution_primary direct
_atom_sites_solution_secondary difmap
_audit_creation_method SHELXL-97
_cell_angle_alpha 90.00
_cell_angle_beta 124.674(2)
_cell_angle_gamma 90.00
_cell_formula_units_Z 4
_cell_length_a 17.119(2)
_cell_length_b 8.9053(12)
_cell_length_c 12.3890(17)
_cell_measurement_temperature 296(2)
_cell_measurement_theta_max 27.50
_cell_measurement_theta_min 2.71
_cell_volume 1553.3(4)
_computing_structure_refinement 'SHELXL-97 (Sheldrick, 1997)'
_computing_structure_solution 'SHELXS-97 (Sheldrick, 1990)'
_diffrn_ambient_temperature 296(2)
_diffrn_measured_fraction_theta_full 0.989
_diffrn_measured_fraction_theta_max 0.989
_diffrn_radiation_monochromator graphite
_diffrn_radiation_source 'fine-focus sealed tube'
_diffrn_radiation_type MoK\a
_diffrn_radiation_wavelength 0.71073
_diffrn_reflns_av_R_equivalents 0.0478
_diffrn_reflns_av_sigmaI/netI 0.0393
_diffrn_reflns_limit_h_max 22
_diffrn_reflns_limit_h_min -21
_diffrn_reflns_limit_k_max 11
_diffrn_reflns_limit_k_min -11
_diffrn_reflns_limit_l_max 15
_diffrn_reflns_limit_l_min -13
_diffrn_reflns_number 7067
_diffrn_reflns_theta_full 27.50
_diffrn_reflns_theta_max 27.50
_diffrn_reflns_theta_min 2.71
_exptl_absorpt_coefficient_mu 1.504
_exptl_absorpt_correction_T_max 0.763
_exptl_absorpt_correction_T_min 0.655
_exptl_absorpt_correction_type multi-scan
_exptl_crystal_colour green
_exptl_crystal_density_diffrn 1.877
_exptl_crystal_density_method 'not measured'
_exptl_crystal_description block
_exptl_crystal_F_000 904
_exptl_crystal_size_max 0.36
_exptl_crystal_size_mid 0.24
_exptl_crystal_size_min 0.18
_refine_diff_density_max 0.433
_refine_diff_density_min -0.563
_refine_diff_density_rms 0.095
_refine_ls_extinction_method none
_refine_ls_goodness_of_fit_ref 1.064
_refine_ls_hydrogen_treatment constr
_refine_ls_matrix_type full
_refine_ls_number_parameters 116
_refine_ls_number_reflns 1766
_refine_ls_number_restraints 0
_refine_ls_restrained_S_all 1.064
_refine_ls_R_factor_all 0.0353
_refine_ls_R_factor_gt 0.0319
_refine_ls_shift/su_max 0.000
_refine_ls_shift/su_mean 0.000
_refine_ls_structure_factor_coef Fsqd
_refine_ls_weighting_details 'calc w=1/[\s^2^(Fo^2^)+(0.0427P)^2^+1.7557P] where P=(Fo^2^+2Fc^2^)/3'
_refine_ls_weighting_scheme calc
_refine_ls_wR_factor_gt 0.0831
_refine_ls_wR_factor_ref 0.0851
_reflns_number_gt 1589
_reflns_number_total 1766
_reflns_threshold_expression >2sigma(I)
_cod_data_source_file c4ce01266f2.cif
_cod_data_source_block 1
_cod_depositor_comments
;
The following automatic conversions were performed:

'_symmetry_cell_setting' value 'Monoclinic' changed to 'monoclinic'
according to
/usr/data/users/saulius/crontab/automatic-downloads/rss-feeds/RSC/lib/dictionaries/cif_core.dic
dictionary named 'cif_core.dic' version 2.4.2 from 2011-04-26.

Automatic conversion script
Id: cif_fix_values 2281 2013-09-26 08:29:07Z andrius 

 Adding full bibliography for 7217600--7217608.cif.
;
_cod_original_sg_symbol_H-M C2/c
_cod_database_code 7217601

loop_
_symmetry_equiv_pos_as_xyz
'x, y, z'
'-x, y, -z+1/2'
'x+1/2, y+1/2, z'
'-x+1/2, y+1/2, -z+1/2'
'-x, -y, -z'
'x, -y, z-1/2'
'-x+1/2, -y+1/2, -z'
'x+1/2, -y+1/2, z-1/2'

loop_
_atom_site_label
_atom_site_type_symbol
_atom_site_fract_x
_atom_site_fract_y
_atom_site_fract_z
_atom_site_U_iso_or_equiv
_atom_site_adp_type
_atom_site_occupancy
_atom_site_symmetry_multiplicity
_atom_site_calc_flag
_atom_site_refinement_flags
Ni1 Ni 0.2500 0.2500 0.0000 0.01346(13) Uani 1 2 d S
O1W O 0.25707(10) 0.48423(18) 0.01031(13) 0.0202(3) Uani 1 1 d .
H1W H 0.2656 0.5325 0.0754 0.024 Uiso 1 1 d R
H2W H 0.2420 0.5461 -0.0509 0.024 Uiso 1 1 d R
O1 O 0.22414(10) 0.23343(15) 0.14491(14) 0.0157(3) Uani 1 1 d .
O2 O 0.20795(11) 0.30396(17) 0.33057(14) 0.0211(3) Uani 1 1 d .
O3 O 0.27856(10) 0.48301(15) 0.24812(14) 0.0186(3) Uani 1 1 d .
H3A H 0.2687 0.5542 0.2809 0.028 Uiso 1 1 calc R
N1 N 0.40131(13) 0.23961(19) 0.15174(19) 0.0178(4) Uani 1 1 d .
P1 P 0.20374(4) 0.35512(5) 0.21267(5) 0.01371(15) Uani 1 1 d .
C1 C 0.00531(17) 0.1899(3) 0.0806(3) 0.0325(6) Uani 1 1 d .
H1A H -0.0590 0.1559 0.0382 0.049 Uiso 1 1 calc R
H1B H 0.0372 0.1849 0.1741 0.049 Uiso 1 1 calc R
H1C H 0.0377 0.1272 0.0549 0.049 Uiso 1 1 calc R
C2 C 0.00535(15) 0.3498(2) 0.0408(2) 0.0178(4) Uani 1 1 d .
C3 C 0.08846(14) 0.4349(2) 0.09289(19) 0.0151(4) Uani 1 1 d .
C4 C 0.08119(14) 0.5828(2) 0.0511(2) 0.0178(4) Uani 1 1 d .
H4A H 0.1365 0.6386 0.0862 0.021 Uiso 1 1 calc R
C5 C 0.45196(16) 0.3662(3) 0.2020(3) 0.0331(6) Uani 1 1 d .
H5A H 0.4209 0.4579 0.1707 0.040 Uiso 1 1 calc R
C6 C 0.45134(15) 0.1128(2) 0.2020(2) 0.0197(4) Uani 1 1 d .
H6A H 0.4199 0.0213 0.1717 0.024 Uiso 1 1 calc R

loop_
_atom_site_aniso_label
_atom_site_aniso_U_11
_atom_site_aniso_U_22
_atom_site_aniso_U_33
_atom_site_aniso_U_23
_atom_site_aniso_U_13
_atom_site_aniso_U_12
Ni1 0.0129(2) 0.0140(2) 0.0130(2) 0.00094(12) 0.00701(16) 0.00048(12)
O1W 0.0274(8) 0.0166(7) 0.0166(8) 0.0015(5) 0.0125(7) 0.0016(6)
O1 0.0196(7) 0.0138(6) 0.0151(7) 0.0007(5) 0.0108(6) 0.0019(5)
O2 0.0265(8) 0.0204(7) 0.0171(8) -0.0004(6) 0.0129(7) 0.0013(6)
O3 0.0179(7) 0.0158(7) 0.0207(8) -0.0036(6) 0.0100(6) -0.0010(5)
N1 0.0140(8) 0.0218(9) 0.0164(9) 0.0005(6) 0.0079(7) 0.0002(6)
P1 0.0146(3) 0.0124(3) 0.0132(3) -0.00027(17) 0.0074(2) 0.00115(17)
C1 0.0244(11) 0.0179(11) 0.0424(15) 0.0101(10) 0.0113(11) -0.0005(9)
C2 0.0194(10) 0.0148(9) 0.0197(10) 0.0023(8) 0.0115(9) 0.0015(7)
C3 0.0169(9) 0.0133(9) 0.0148(9) 0.0005(7) 0.0087(8) 0.0025(7)
C4 0.0151(9) 0.0162(9) 0.0204(10) -0.0005(8) 0.0091(8) -0.0011(7)
C5 0.0175(12) 0.0200(11) 0.0448(15) 0.0035(10) 0.0076(11) 0.0015(9)
C6 0.0191(11) 0.0182(10) 0.0184(10) -0.0021(8) 0.0087(9) -0.0026(8)

loop_
_atom_type_symbol
_atom_type_description
_atom_type_scat_dispersion_real
_atom_type_scat_dispersion_imag
_atom_type_scat_source
C C 0.0033 0.0016 'International Tables Vol C Tables 4.2.6.8 and 6.1.1.4'
H H 0.0000 0.0000 'International Tables Vol C Tables 4.2.6.8 and 6.1.1.4'
N N 0.0061 0.0033 'International Tables Vol C Tables 4.2.6.8 and 6.1.1.4'
O O 0.0106 0.0060 'International Tables Vol C Tables 4.2.6.8 and 6.1.1.4'
P P 0.1023 0.0942 'International Tables Vol C Tables 4.2.6.8 and 6.1.1.4'
Ni Ni 0.3393 1.1124 'International Tables Vol C Tables 4.2.6.8 and 6.1.1.4'

loop_
_geom_angle_atom_site_label_1
_geom_angle_atom_site_label_2
_geom_angle_atom_site_label_3
_geom_angle
_geom_angle_site_symmetry_1
_geom_angle_site_symmetry_3
O1 Ni1 O1 180.00(7) . 7
O1 Ni1 O1W 92.94(5) . .
O1 Ni1 O1W 87.06(5) 7 .
O1 Ni1 O1W 87.06(5) . 7
O1 Ni1 O1W 92.94(5) 7 7
O1W Ni1 O1W 180.0 . 7
O1 Ni1 N1 90.88(6) . 7
O1 Ni1 N1 89.12(6) 7 7
O1W Ni1 N1 90.54(6) . 7
O1W Ni1 N1 89.46(6) 7 7
O1 Ni1 N1 89.12(6) . .
O1 Ni1 N1 90.88(6) 7 .
O1W Ni1 N1 89.46(6) . .
O1W Ni1 N1 90.54(6) 7 .
N1 Ni1 N1 180.00(8) 7 .
P1 O1 Ni1 130.54(8) . .
C6 N1 C5 114.85(19) . .
C6 N1 Ni1 124.86(14) . .
C5 N1 Ni1 120.29(14) . .
O2 P1 O1 114.99(9) . .
O2 P1 O3 111.61(8) . .
O1 P1 O3 105.17(8) . .
O2 P1 C3 110.22(9) . .
O1 P1 C3 108.16(9) . .
O3 P1 C3 106.20(8) . .
C4 C2 C3 118.22(18) 5_565 .
C4 C2 C1 118.52(19) 5_565 .
C3 C2 C1 123.26(19) . .
C4 C3 C2 119.07(18) . .
C4 C3 P1 120.06(15) . .
C2 C3 P1 120.86(15) . .
C2 C4 C3 122.71(18) 5_565 .
N1 C5 C5 122.74(12) . 2_655
N1 C6 C6 122.41(12) . 2_655

loop_
_geom_bond_atom_site_label_1
_geom_bond_atom_site_label_2
_geom_bond_distance
_geom_bond_site_symmetry_2
Ni1 O1 2.0845(15) .
Ni1 O1 2.0845(15) 7
Ni1 O1W 2.0890(16) .
Ni1 O1W 2.0890(16) 7
Ni1 N1 2.1706(19) 7
Ni1 N1 2.1706(19) .
O1 P1 1.5279(14) .
O2 P1 1.4922(15) .
O3 P1 1.5782(14) .
N1 C6 1.338(3) .
N1 C5 1.340(3) .
P1 C3 1.8081(19) .
C1 C2 1.507(3) .
C2 C4 1.390(3) 5_565
C2 C3 1.403(3) .
C3 C4 1.394(3) .
C4 C2 1.390(3) 5_565
C5 C5 1.376(5) 2_655
C6 C6 1.391(4) 2_655

loop_
_geom_hbond_atom_site_label_D
_geom_hbond_atom_site_label_H
_geom_hbond_atom_site_label_A
_geom_hbond_distance_DH
_geom_hbond_distance_HA
_geom_hbond_distance_DA
_geom_hbond_angle_DHA
_geom_hbond_site_symmetry_A
O1W H2W O2 0.85 1.82 2.663(2) 172.6 6_565
O3 H3A O1 0.82 1.81 2.608(2) 163.5 4
O3 H3A O2 0.82 2.76 3.071(2) 104.3 4
